data_1571613
loop_
_publ_author_name
'Wang, Yi'
'Zhang, Yurou'
'Liang, Jiefeng'
'Tan, Bowen'
'Deng, Chong'
'Huang, Wenliang'

_publ_section_title
;
 Neutral inverse-sandwich rare-earth metal complexes of the benzene
 tetraanion.
;
_journal_issue 23
_journal_name_full 'Chemical science'
_journal_page_first 8740
_journal_page_last 8749
_journal_paper_doi 10.1039/d4sc02491e
_journal_volume 15
_journal_year 2024
_chemical_formula_moiety 'C41 H65 I2 N2 O Sm'
_chemical_formula_sum 'C41 H65 I2 N2 O Sm'
_chemical_formula_weight 1006.10
_space_group_crystal_system monoclinic
_space_group_IT_number 14
_space_group_name_Hall '-P 2yn'
_space_group_name_H-M_alt 'P 1 21/n 1'
_atom_sites_solution_hydrogens geom
_audit_creation_date 2024-01-04
_audit_creation_method
;
Olex2 1.5
(compiled 2023.03.06 svn.rbb2c1857 for OlexSys, GUI svn.r6748)
;
_audit_update_record
;
2024-04-04 deposited with the CCDC.	2024-05-13 downloaded from the CCDC.
;
_cell_angle_alpha 90
_cell_angle_beta 99.806(2)
_cell_angle_gamma 90
_cell_formula_units_Z 4
_cell_length_a 12.5729(3)
_cell_length_b 21.8852(4)
_cell_length_c 15.9583(3)
_cell_measurement_reflns_used 15345
_cell_measurement_temperature 180.00(10)
_cell_measurement_theta_max 29.5540
_cell_measurement_theta_min 2.2680
_cell_volume 4326.94(16)
_computing_molecular_graphics 'Olex2 1.5 (Dolomanov et al., 2009)'
_computing_publication_material 'Olex2 1.5 (Dolomanov et al., 2009)'
_computing_structure_refinement 'SHELXL 2018/3 (Sheldrick, 2015)'
_computing_structure_solution 'SHELXT 2018/2 (Sheldrick, 2018)'
_diffrn_ambient_temperature 180.00
_diffrn_detector_area_resol_mean 5.8140
_diffrn_measured_fraction_theta_full 0.999
_diffrn_measured_fraction_theta_max 0.902
_diffrn_measurement_device_type 'XtaLAB AFC12 (RINC): Kappa single'
_diffrn_measurement_method 'phi and omega scans'
_diffrn_radiation_type MoK\a
_diffrn_radiation_wavelength 0.71073
_diffrn_reflns_av_R_equivalents 0.0248
_diffrn_reflns_av_unetI/netI 0.0306
_diffrn_reflns_Laue_measured_fraction_full 0.999
_diffrn_reflns_Laue_measured_fraction_max 0.902
_diffrn_reflns_limit_h_max 17
_diffrn_reflns_limit_h_min -16
_diffrn_reflns_limit_k_max 30
_diffrn_reflns_limit_k_min -29
_diffrn_reflns_limit_l_max 22
_diffrn_reflns_limit_l_min -21
_diffrn_reflns_number 32901
_diffrn_reflns_point_group_measured_fraction_full 0.999
_diffrn_reflns_point_group_measured_fraction_max 0.902
_diffrn_reflns_theta_full 25.242
_diffrn_reflns_theta_max 29.516
_diffrn_reflns_theta_min 2.126
_exptl_absorpt_coefficient_mu 2.814
_exptl_absorpt_correction_T_max 1.00000
_exptl_absorpt_correction_T_min 0.68491
_exptl_absorpt_correction_type multi-scan
_exptl_absorpt_process_details
;
CrysAlisPro 1.171.41.22a (Rigaku Oxford Diffraction, 2019)
Empirical absorption correction using spherical harmonics,
 implemented in SCALE3 ABSPACK scaling algorithm.
;
_exptl_crystal_colour 'light orange'
_exptl_crystal_density_diffrn 1.544
_exptl_crystal_description block
_exptl_crystal_F_000 2004
_exptl_crystal_size_max 0.4
_exptl_crystal_size_mid 0.24
_exptl_crystal_size_min 0.22
_refine_diff_density_max 1.596
_refine_diff_density_min -1.526
_refine_diff_density_rms 0.119
_refine_ls_extinction_method none
_refine_ls_goodness_of_fit_ref 1.061
_refine_ls_hydrogen_treatment constr
_refine_ls_matrix_type full
_refine_ls_number_parameters 416
_refine_ls_number_reflns 10887
_refine_ls_number_restraints 36
_refine_ls_restrained_S_all 1.072
_refine_ls_R_factor_all 0.0480
_refine_ls_R_factor_gt 0.0387
_refine_ls_shift/su_max 0.002
_refine_ls_shift/su_mean 0.000
_refine_ls_structure_factor_coef Fsqd
_refine_ls_weighting_details 'w=1/[\s^2^(Fo^2^)+(0.0445P)^2^+11.5948P] where P=(Fo^2^+2Fc^2^)/3'
_refine_ls_weighting_scheme calc
_refine_ls_wR_factor_gt 0.0990
_refine_ls_wR_factor_ref 0.1038
_reflns_Friedel_coverage 0.000
_reflns_number_gt 9098
_reflns_number_total 10887
_reflns_threshold_expression 'I > 2\s(I)'
_cod_data_source_file d4sc02491e3.cif
_cod_data_source_block 3_CCDC3
_cod_depositor_comments 'Adding full bibliography for 1571610--1571617.cif.'
_cod_database_code 1571613
_shelx_shelxl_version_number 2018/3
_shelx_space_group_comment
;
The symmetry employed for this shelxl refinement is uniquely defined
by the following loop, which should always be used as a source of
symmetry information in preference to the above space-group names.
They are only intended as comments.
;
_olex2_refinement_description
;
1. Restrained distances
 C37-C36
 1.5 with sigma of 0.01
 C35-C34 \\sim C37-C36
 with sigma of 0.02
2. Rigid bond restraints
 O1, C38
 with sigma for 1-2 distances of 0.001 and sigma for 1-3 distances of 0.002
 O1, C41
 with sigma for 1-2 distances of 0.001 and sigma for 1-3 distances of 0.002
 C34, C33
 with sigma for 1-2 distances of 0.01 and sigma for 1-3 distances of 0.02
 C23, C28
 with sigma for 1-2 distances of 0.01 and sigma for 1-3 distances of 0.02
3. Uiso/Uaniso restraints and constraints
C29 \\sim C30 \\sim C31 \\sim C32: within 2A with sigma of 0.001 and sigma for
terminal atoms of 0.002 within 2A
Uanis(C28) \\sim Ueq: with sigma of 0.01 and sigma for terminal atoms of 0.02
Uanis(C31) \\sim Ueq, Uanis(C32) \\sim Ueq: with sigma of 0.01 and sigma for
terminal atoms of 0.02
Uanis(C39) = Uanis(C41) = Uanis(C40) = Uanis(C38)
4.a Ternary CH refined with riding coordinates:
 C12(H12), C17(H17), C28(H28), C33(H33)
4.b Secondary CH2 refined with riding coordinates:
 C13(H13A,H13B), C15(H15A,H15B), C18(H18A,H18B), C20(H20A,H20B), C29(H29A,
 H29B), C31(H31A,H31B), C34(H34A,H34B), C36(H36A,H36B), C38(H38A,H38B),
 C39(H39A,H39B), C40(H40A,H40B), C41(H41A,H41B)
4.c Aromatic/amide H refined with riding coordinates:
 C3(H3), C8(H8), C9(H9), C10(H10), C24(H24), C25(H25), C26(H26)
4.d Idealised Me refined as rotating group:
 C1(H1A,H1B,H1C), C5(H5A,H5B,H5C), C14(H14A,H14B,H14C), C16(H16A,H16B,H16C),
 C19(H19A,H19B,H19C), C21(H21A,H21B,H21C), C30(H30A,H30B,H30C), C32(H32A,H32B,
 H32C), C35(H35A,H35B,H35C), C37(H37A,H37B,H37C)
;
_olex2_submission_special_instructions 'No special instructions were received'

loop_
_space_group_symop_operation_xyz
'x, y, z'
'-x+1/2, y+1/2, -z+1/2'
'-x, -y, -z'
'x-1/2, -y-1/2, z-1/2'

loop_
_atom_site_label
_atom_site_type_symbol
_atom_site_fract_x
_atom_site_fract_y
_atom_site_fract_z
_atom_site_U_iso_or_equiv
_atom_site_adp_type
_atom_site_occupancy
_atom_site_site_symmetry_order
_atom_site_calc_flag
_atom_site_refinement_flags_posn
_atom_site_refinement_flags_adp
_atom_site_refinement_flags_occupancy
_atom_site_disorder_assembly
_atom_site_disorder_group
Sm1 Sm 0.25496(2) 0.74765(2) 0.42878(2) 0.02404(6) Uani 1 1 d . . . . .
I1 I 0.14939(3) 0.69901(2) 0.25788(2) 0.04694(9) Uani 1 1 d . . . . .
I2 I 0.22336(3) 0.73928(2) 0.60991(2) 0.04400(9) Uani 1 1 d . . . . .
O1 O 0.0964(3) 0.81346(17) 0.3977(2) 0.0501(7) Uani 1 1 d . U . . .
N1 N 0.3856(2) 0.82168(13) 0.42793(19) 0.0231(6) Uani 1 1 d . . . . .
N2 N 0.3911(3) 0.67694(14) 0.4261(2) 0.0267(6) Uani 1 1 d . . . . .
C1 C 0.5568(3) 0.85819(18) 0.5154(3) 0.0325(8) Uani 1 1 d . . . . .
H1A H 0.538359 0.895911 0.483110 0.049 Uiso 1 1 calc R U . . .
H1B H 0.628921 0.844621 0.508140 0.049 Uiso 1 1 calc R U . . .
H1C H 0.555940 0.865795 0.575827 0.049 Uiso 1 1 calc R U . . .
C2 C 0.4752(3) 0.80923(16) 0.4834(2) 0.0238(7) Uani 1 1 d . . . . .
C3 C 0.5009(3) 0.75045(16) 0.5174(2) 0.0281(8) Uani 1 1 d . . . . .
H3 H 0.548808 0.751488 0.570255 0.034 Uiso 1 1 calc R U . . .
C4 C 0.4717(3) 0.69125(17) 0.4906(2) 0.0285(8) Uani 1 1 d . . . . .
C5 C 0.5392(4) 0.6410(2) 0.5379(3) 0.0491(12) Uani 1 1 d . . . . .
H5A H 0.580466 0.657362 0.590747 0.074 Uiso 1 1 calc R U . . .
H5B H 0.589096 0.624898 0.502298 0.074 Uiso 1 1 calc R U . . .
H5C H 0.491963 0.608066 0.551209 0.074 Uiso 1 1 calc R U . . .
C6 C 0.3644(3) 0.88314(16) 0.3962(2) 0.0236(7) Uani 1 1 d . . . . .
C7 C 0.3335(3) 0.92905(17) 0.4496(2) 0.0262(7) Uani 1 1 d . . . . .
C8 C 0.3130(3) 0.98726(17) 0.4158(3) 0.0313(8) Uani 1 1 d . . . . .
H8 H 0.293105 1.018882 0.450856 0.038 Uiso 1 1 calc R U . . .
C9 C 0.3208(3) 1.00022(18) 0.3318(3) 0.0350(9) Uani 1 1 d . . . . .
H9 H 0.306324 1.040254 0.309723 0.042 Uiso 1 1 calc R U . . .
C10 C 0.3495(3) 0.95488(19) 0.2812(3) 0.0332(8) Uani 1 1 d . . . . .
H10 H 0.354751 0.964077 0.223881 0.040 Uiso 1 1 calc R U . . .
C11 C 0.3714(3) 0.89539(17) 0.3110(2) 0.0268(7) Uani 1 1 d . . . . .
C12 C 0.3228(3) 0.91806(17) 0.5420(2) 0.0277(7) Uani 1 1 d . . . . .
H12 H 0.355530 0.877118 0.557754 0.033 Uiso 1 1 calc R U . . .
C13 C 0.2043(3) 0.9143(2) 0.5553(3) 0.0374(9) Uani 1 1 d . . . . .
H13A H 0.166019 0.885196 0.513119 0.045 Uiso 1 1 calc R U . . .
H13B H 0.203316 0.896951 0.612399 0.045 Uiso 1 1 calc R U . . .
C14 C 0.1410(4) 0.9737(3) 0.5479(4) 0.0650(16) Uani 1 1 d . . . . .
H14A H 0.135308 0.989844 0.490035 0.098 Uiso 1 1 calc R U . . .
H14B H 0.178226 1.003536 0.588497 0.098 Uiso 1 1 calc R U . . .
H14C H 0.068498 0.966182 0.560527 0.098 Uiso 1 1 calc R U . . .
C15 C 0.3882(4) 0.9645(2) 0.6018(3) 0.0385(9) Uani 1 1 d . . . . .
H15A H 0.460993 0.968449 0.586659 0.046 Uiso 1 1 calc R U . . .
H15B H 0.352530 1.004943 0.593316 0.046 Uiso 1 1 calc R U . . .
C16 C 0.3995(5) 0.9470(3) 0.6953(3) 0.0519(12) Uani 1 1 d . . . . .
H16A H 0.429470 0.905638 0.703441 0.078 Uiso 1 1 calc R U . . .
H16B H 0.328483 0.948094 0.712687 0.078 Uiso 1 1 calc R U . . .
H16C H 0.447955 0.975883 0.729800 0.078 Uiso 1 1 calc R U . . .
C17 C 0.4033(3) 0.84783(19) 0.2507(2) 0.0326(8) Uani 1 1 d . . . . .
H17 H 0.406883 0.806766 0.278550 0.039 Uiso 1 1 calc R U . . .
C18 C 0.3215(5) 0.8459(3) 0.1681(3) 0.0530(13) Uani 1 1 d . . . . .
H18A H 0.248621 0.840119 0.182538 0.064 Uiso 1 1 calc R U . . .
H18B H 0.322031 0.886068 0.139560 0.064 Uiso 1 1 calc R U . . .
C19 C 0.3405(5) 0.7965(3) 0.1057(3) 0.0619(15) Uani 1 1 d . . . . .
H19A H 0.281217 0.796650 0.057108 0.093 Uiso 1 1 calc R U . . .
H19B H 0.343772 0.756588 0.133909 0.093 Uiso 1 1 calc R U . . .
H19C H 0.408811 0.804288 0.085822 0.093 Uiso 1 1 calc R U . . .
C20 C 0.5162(4) 0.8639(3) 0.2277(4) 0.0585(14) Uani 1 1 d . . . . .
H20A H 0.533635 0.833166 0.186539 0.070 Uiso 1 1 calc R U . . .
H20B H 0.510866 0.904068 0.198895 0.070 Uiso 1 1 calc R U . . .
C21 C 0.6050(4) 0.8662(3) 0.2988(5) 0.0730(19) Uani 1 1 d . . . . .
H21A H 0.672926 0.871900 0.277468 0.110 Uiso 1 1 calc R U . . .
H21B H 0.607880 0.827801 0.330780 0.110 Uiso 1 1 calc R U . . .
H21C H 0.594085 0.900318 0.336107 0.110 Uiso 1 1 calc R U . . .
C22 C 0.3903(3) 0.61560(17) 0.3927(3) 0.0307(8) Uani 1 1 d . . . . .
C23 C 0.4499(4) 0.6041(2) 0.3280(4) 0.0579(15) Uani 1 1 d . U . . .
C24 C 0.4567(5) 0.5438(2) 0.3004(4) 0.0628(16) Uani 1 1 d . . . . .
H24 H 0.498823 0.534932 0.257858 0.075 Uiso 1 1 calc R U . . .
C25 C 0.4039(4) 0.4975(2) 0.3334(3) 0.0454(11) Uani 1 1 d . . . . .
H25 H 0.410746 0.456634 0.314792 0.054 Uiso 1 1 calc R U . . .
C26 C 0.3418(4) 0.50990(19) 0.3927(3) 0.0440(11) Uani 1 1 d . . . . .
H26 H 0.303494 0.477538 0.413910 0.053 Uiso 1 1 calc R U . . .
C27 C 0.3323(4) 0.56917(19) 0.4238(3) 0.0369(9) Uani 1 1 d . . . . .
C28 C 0.4911(6) 0.6587(3) 0.2738(6) 0.089(2) Uani 1 1 d . U . . .
H28 H 0.440362 0.693519 0.276542 0.107 Uiso 1 1 calc R U . . .
C29 C 0.4861(7) 0.6447(3) 0.1786(5) 0.0820(18) Uani 1 1 d . U . . .
H29A H 0.512785 0.681250 0.152037 0.098 Uiso 1 1 calc R U . . .
H29B H 0.537631 0.611190 0.174029 0.098 Uiso 1 1 calc R U . . .
C30 C 0.3873(7) 0.6285(3) 0.1299(5) 0.0875(18) Uani 1 1 d . U . . .
H30A H 0.394840 0.626019 0.069839 0.131 Uiso 1 1 calc R U . . .
H30B H 0.332926 0.659314 0.136772 0.131 Uiso 1 1 calc R U . . .
H30C H 0.364613 0.588646 0.148723 0.131 Uiso 1 1 calc R U . . .
C31 C 0.5929(8) 0.6784(5) 0.3178(6) 0.112(2) Uani 1 1 d . U . . .
H31A H 0.583122 0.691948 0.375123 0.134 Uiso 1 1 calc R U . . .
H31B H 0.614717 0.714633 0.287734 0.134 Uiso 1 1 calc R U . . .
C32 C 0.6821(7) 0.6350(5) 0.3281(6) 0.111(2) Uani 1 1 d . U . . .
H32A H 0.680698 0.612252 0.274991 0.167 Uiso 1 1 calc R U . . .
H32B H 0.674942 0.606434 0.374083 0.167 Uiso 1 1 calc R U . . .
H32C H 0.750547 0.657127 0.342058 0.167 Uiso 1 1 calc R U . . .
C33 C 0.2687(6) 0.5793(3) 0.4935(4) 0.0698(18) Uani 1 1 d . U . . .
H33 H 0.301871 0.616847 0.522724 0.084 Uiso 1 1 calc R U . . .
C34 C 0.1629(8) 0.5951(4) 0.4683(5) 0.095(2) Uani 1 1 d D U . . .
H34A H 0.131184 0.603421 0.519876 0.114 Uiso 1 1 calc R U . . .
H34B H 0.160410 0.633736 0.435779 0.114 Uiso 1 1 calc R U . . .
C35 C 0.0992(7) 0.5535(4) 0.4201(5) 0.099(3) Uani 1 1 d D . . . .
H35A H 0.114450 0.554259 0.361883 0.148 Uiso 1 1 calc R U . . .
H35B H 0.023143 0.563639 0.419390 0.148 Uiso 1 1 calc R U . . .
H35C H 0.114185 0.512592 0.444257 0.148 Uiso 1 1 calc R U . . .
C36 C 0.2891(6) 0.5290(3) 0.5644(4) 0.0761(18) Uani 1 1 d D . . . .
H36A H 0.256205 0.490215 0.540763 0.091 Uiso 1 1 calc R U . . .
H36B H 0.367885 0.522166 0.579969 0.091 Uiso 1 1 calc R U . . .
C37 C 0.2460(8) 0.5438(4) 0.6417(4) 0.096(3) Uani 1 1 d D . . . .
H37A H 0.167027 0.545022 0.628566 0.144 Uiso 1 1 calc R U . . .
H37B H 0.273436 0.583745 0.663141 0.144 Uiso 1 1 calc R U . . .
H37C H 0.268796 0.512528 0.684982 0.144 Uiso 1 1 calc R U . . .
C38 C -0.0060(5) 0.7935(4) 0.4190(6) 0.0934(13) Uani 1 1 d . U . . .
H38A H -0.007376 0.799485 0.480289 0.112 Uiso 1 1 calc R U . . .
H38B H -0.019121 0.749784 0.404797 0.112 Uiso 1 1 calc R U . . .
C39 C -0.0881(5) 0.8329(4) 0.3660(5) 0.0934(13) Uani 1 1 d . . . . .
H39A H -0.138822 0.807053 0.326877 0.112 Uiso 1 1 calc R U . . .
H39B H -0.130055 0.855448 0.403175 0.112 Uiso 1 1 calc R U . . .
C40 C -0.0391(5) 0.8730(4) 0.3205(5) 0.0934(13) Uani 1 1 d . . . . .
H40A H -0.049147 0.915078 0.340569 0.112 Uiso 1 1 calc R U . . .
H40B H -0.072313 0.870543 0.259753 0.112 Uiso 1 1 calc R U . . .
C41 C 0.0758(5) 0.8594(4) 0.3300(5) 0.0934(13) Uani 1 1 d . U . . .
H41A H 0.119306 0.896614 0.345971 0.112 Uiso 1 1 calc R U . . .
H41B H 0.093811 0.843103 0.276222 0.112 Uiso 1 1 calc R U . . .

loop_
_atom_site_aniso_label
_atom_site_aniso_U_11
_atom_site_aniso_U_22
_atom_site_aniso_U_33
_atom_site_aniso_U_23
_atom_site_aniso_U_13
_atom_site_aniso_U_12
Sm1 0.02294(10) 0.02449(10) 0.02553(10) -0.00154(7) 0.00656(7) -0.00085(7)
I1 0.05206(18) 0.05287(19) 0.03174(15) -0.01016(13) -0.00470(12) -0.00085(14)
I2 0.0627(2) 0.04003(16) 0.03517(16) -0.00075(12) 0.02505(14) 0.00027(13)
O1 0.0388(15) 0.059(2) 0.0488(18) -0.0154(13) -0.0032(14) 0.0178(14)
N1 0.0240(14) 0.0208(14) 0.0244(14) -0.0019(11) 0.0043(12) 0.0002(11)
N2 0.0276(16) 0.0196(14) 0.0322(16) 0.0000(12) 0.0033(13) 0.0010(12)
C1 0.0292(19) 0.0297(19) 0.035(2) 0.0026(16) -0.0055(16) -0.0045(15)
C2 0.0251(17) 0.0263(17) 0.0204(16) -0.0008(13) 0.0054(13) -0.0006(14)
C3 0.0293(18) 0.0276(18) 0.0253(18) 0.0010(14) -0.0007(15) 0.0002(15)
C4 0.0286(18) 0.0277(18) 0.0285(18) 0.0033(15) 0.0025(15) 0.0046(15)
C5 0.045(3) 0.028(2) 0.064(3) 0.007(2) -0.018(2) 0.0062(19)
C6 0.0207(16) 0.0225(16) 0.0268(17) 0.0013(13) 0.0019(13) -0.0020(13)
C7 0.0223(17) 0.0263(17) 0.0303(18) 0.0008(15) 0.0054(14) -0.0020(14)
C8 0.033(2) 0.0245(18) 0.037(2) -0.0009(15) 0.0060(16) 0.0021(15)
C9 0.037(2) 0.0258(18) 0.042(2) 0.0056(17) 0.0044(18) 0.0015(16)
C10 0.033(2) 0.035(2) 0.030(2) 0.0081(16) 0.0035(16) 0.0018(16)
C11 0.0244(17) 0.0294(18) 0.0267(18) 0.0022(15) 0.0044(14) 0.0022(14)
C12 0.0306(19) 0.0257(17) 0.0283(18) -0.0017(14) 0.0090(15) 0.0013(15)
C13 0.033(2) 0.037(2) 0.044(2) -0.0003(18) 0.0122(18) -0.0036(17)
C14 0.044(3) 0.061(3) 0.098(5) 0.021(3) 0.034(3) 0.018(3)
C15 0.043(2) 0.039(2) 0.034(2) -0.0092(18) 0.0099(18) -0.0065(19)
C16 0.065(3) 0.059(3) 0.032(2) -0.010(2) 0.009(2) -0.007(3)
C17 0.036(2) 0.035(2) 0.0270(19) 0.0003(16) 0.0073(16) 0.0066(17)
C18 0.066(3) 0.055(3) 0.033(2) -0.008(2) -0.004(2) 0.015(3)
C19 0.083(4) 0.060(3) 0.038(3) -0.013(2) -0.004(3) 0.015(3)
C20 0.051(3) 0.071(4) 0.057(3) -0.006(3) 0.018(3) 0.010(3)
C21 0.038(3) 0.086(5) 0.098(5) -0.030(4) 0.022(3) 0.003(3)
C22 0.0298(19) 0.0224(17) 0.039(2) -0.0027(15) 0.0018(16) 0.0018(14)
C23 0.056(3) 0.031(2) 0.097(4) -0.022(3) 0.039(3) -0.004(2)
C24 0.062(3) 0.036(3) 0.099(5) -0.022(3) 0.039(3) 0.000(2)
C25 0.055(3) 0.026(2) 0.053(3) -0.0091(19) 0.002(2) 0.0061(19)
C26 0.060(3) 0.025(2) 0.042(2) 0.0028(18) -0.004(2) -0.0064(19)
C27 0.048(2) 0.0270(19) 0.033(2) 0.0019(16) 0.0015(18) -0.0017(18)
C28 0.074(4) 0.069(4) 0.144(6) -0.058(4) 0.073(4) -0.030(3)
C29 0.112(4) 0.055(3) 0.096(4) -0.005(3) 0.068(4) -0.007(3)
C30 0.117(5) 0.061(3) 0.101(4) -0.003(3) 0.065(4) -0.007(3)
C31 0.112(4) 0.131(5) 0.094(4) -0.021(4) 0.020(4) 0.045(4)
C32 0.109(5) 0.130(5) 0.095(4) -0.020(4) 0.020(4) 0.047(4)
C33 0.100(5) 0.040(3) 0.083(4) 0.000(3) 0.057(4) -0.010(3)
C34 0.145(7) 0.081(5) 0.061(4) -0.003(4) 0.026(5) -0.003(5)
C35 0.114(7) 0.108(6) 0.079(5) -0.022(5) 0.028(5) 0.014(5)
C36 0.088(5) 0.084(5) 0.057(4) 0.001(3) 0.015(3) -0.004(4)
C37 0.146(8) 0.076(5) 0.073(5) 0.006(4) 0.037(5) -0.005(5)
C38 0.0464(15) 0.122(3) 0.110(3) 0.045(2) 0.0079(18) 0.0228(19)
C39 0.0464(15) 0.122(3) 0.110(3) 0.045(2) 0.0079(18) 0.0228(19)
C40 0.0464(15) 0.122(3) 0.110(3) 0.045(2) 0.0079(18) 0.0228(19)
C41 0.0464(15) 0.122(3) 0.110(3) 0.045(2) 0.0079(18) 0.0228(19)

loop_
_atom_type_symbol
_atom_type_description
_atom_type_scat_dispersion_real
_atom_type_scat_dispersion_imag
_atom_type_scat_source
C C 0.0033 0.0016 'International Tables Vol C Tables 4.2.6.8 and 6.1.1.4'
H H 0.0000 0.0000 'International Tables Vol C Tables 4.2.6.8 and 6.1.1.4'
I I -0.4742 1.8119 'International Tables Vol C Tables 4.2.6.8 and 6.1.1.4'
N N 0.0061 0.0033 'International Tables Vol C Tables 4.2.6.8 and 6.1.1.4'
O O 0.0106 0.0060 'International Tables Vol C Tables 4.2.6.8 and 6.1.1.4'
Sm Sm -0.1638 3.4418 'International Tables Vol C Tables 4.2.6.8 and 6.1.1.4'

loop_
_geom_angle_atom_site_label_1
_geom_angle_atom_site_label_2
_geom_angle_atom_site_label_3
_geom_angle
_geom_angle_site_symmetry_1
_geom_angle_site_symmetry_3
_geom_angle_publ_flag
I1 Sm1 C2 130.41(6) . . ?
I2 Sm1 I1 137.905(11) . . ?
I2 Sm1 C2 90.84(6) . . ?
I2 Sm1 C4 85.38(7) . . ?
O1 Sm1 I1 78.81(8) . . ?
O1 Sm1 I2 89.69(9) . . ?
O1 Sm1 C2 117.69(11) . . ?
O1 Sm1 C4 166.89(11) . . ?
N1 Sm1 I1 116.50(7) . . ?
N1 Sm1 I2 105.11(7) . . ?
N1 Sm1 O1 98.17(12) . . ?
N1 Sm1 N2 86.55(11) . . ?
N1 Sm1 C2 23.82(10) . . ?
N1 Sm1 C4 71.55(10) . . ?
N2 Sm1 I1 87.72(8) . . ?
N2 Sm1 I2 101.39(8) . . ?
N2 Sm1 O1 166.45(11) . . ?
N2 Sm1 C2 70.39(10) . . ?
N2 Sm1 C4 25.55(11) . . ?
C4 Sm1 I1 112.78(7) . . ?
C4 Sm1 C2 50.40(10) . . ?
C38 O1 Sm1 120.0(4) . . ?
C38 O1 C41 109.0(4) . . ?
C41 O1 Sm1 126.2(3) . . ?
C2 N1 Sm1 111.9(2) . . ?
C2 N1 C6 120.4(3) . . ?
C6 N1 Sm1 124.5(2) . . ?
C4 N2 Sm1 106.9(2) . . ?
C4 N2 C22 117.0(3) . . ?
C22 N2 Sm1 132.1(2) . . ?
H1A C1 H1B 109.5 . . ?
H1A C1 H1C 109.5 . . ?
H1B C1 H1C 109.5 . . ?
C2 C1 H1A 109.5 . . ?
C2 C1 H1B 109.5 . . ?
C2 C1 H1C 109.5 . . ?
N1 C2 Sm1 44.25(17) . . ?
N1 C2 C1 121.8(3) . . ?
N1 C2 C3 123.5(3) . . ?
C1 C2 Sm1 159.2(3) . . ?
C3 C2 Sm1 81.1(2) . . ?
C3 C2 C1 114.7(3) . . ?
C2 C3 H3 112.9 . . ?
C4 C3 C2 134.3(4) . . ?
C4 C3 H3 112.9 . . ?
N2 C4 Sm1 47.50(18) . . ?
N2 C4 C3 124.9(3) . . ?
N2 C4 C5 119.7(3) . . ?
C3 C4 Sm1 84.0(2) . . ?
C3 C4 C5 115.3(3) . . ?
C5 C4 Sm1 150.0(3) . . ?
C4 C5 H5A 109.5 . . ?
C4 C5 H5B 109.5 . . ?
C4 C5 H5C 109.5 . . ?
H5A C5 H5B 109.5 . . ?
H5A C5 H5C 109.5 . . ?
H5B C5 H5C 109.5 . . ?
C7 C6 N1 120.2(3) . . ?
C11 C6 N1 118.6(3) . . ?
C11 C6 C7 121.1(3) . . ?
C6 C7 C12 123.4(3) . . ?
C8 C7 C6 118.0(3) . . ?
C8 C7 C12 118.6(3) . . ?
C7 C8 H8 119.3 . . ?
C9 C8 C7 121.5(4) . . ?
C9 C8 H8 119.3 . . ?
C8 C9 H9 120.3 . . ?
C10 C9 C8 119.4(4) . . ?
C10 C9 H9 120.3 . . ?
C9 C10 H10 118.9 . . ?
C9 C10 C11 122.2(4) . . ?
C11 C10 H10 118.9 . . ?
C6 C11 C17 123.4(3) . . ?
C10 C11 C6 117.8(3) . . ?
C10 C11 C17 118.8(3) . . ?
C7 C12 H12 106.5 . . ?
C7 C12 C13 112.8(3) . . ?
C7 C12 C15 111.8(3) . . ?
C13 C12 H12 106.5 . . ?
C15 C12 H12 106.5 . . ?
C15 C12 C13 112.2(3) . . ?
C12 C13 H13A 108.1 . . ?
C12 C13 H13B 108.1 . . ?
H13A C13 H13B 107.3 . . ?
C14 C13 C12 116.8(4) . . ?
C14 C13 H13A 108.1 . . ?
C14 C13 H13B 108.1 . . ?
C13 C14 H14A 109.5 . . ?
C13 C14 H14B 109.5 . . ?
C13 C14 H14C 109.5 . . ?
H14A C14 H14B 109.5 . . ?
H14A C14 H14C 109.5 . . ?
H14B C14 H14C 109.5 . . ?
C12 C15 H15A 109.0 . . ?
C12 C15 H15B 109.0 . . ?
H15A C15 H15B 107.8 . . ?
C16 C15 C12 113.1(4) . . ?
C16 C15 H15A 109.0 . . ?
C16 C15 H15B 109.0 . . ?
C15 C16 H16A 109.5 . . ?
C15 C16 H16B 109.5 . . ?
C15 C16 H16C 109.5 . . ?
H16A C16 H16B 109.5 . . ?
H16A C16 H16C 109.5 . . ?
H16B C16 H16C 109.5 . . ?
C11 C17 H17 109.4 . . ?
C11 C17 C18 110.7(3) . . ?
C11 C17 C20 110.1(4) . . ?
C18 C17 H17 109.4 . . ?
C18 C17 C20 107.9(4) . . ?
C20 C17 H17 109.4 . . ?
C17 C18 H18A 108.5 . . ?
C17 C18 H18B 108.5 . . ?
H18A C18 H18B 107.5 . . ?
C19 C18 C17 115.3(4) . . ?
C19 C18 H18A 108.5 . . ?
C19 C18 H18B 108.5 . . ?
C18 C19 H19A 109.5 . . ?
C18 C19 H19B 109.5 . . ?
C18 C19 H19C 109.5 . . ?
H19A C19 H19B 109.5 . . ?
H19A C19 H19C 109.5 . . ?
H19B C19 H19C 109.5 . . ?
C17 C20 H20A 108.4 . . ?
C17 C20 H20B 108.4 . . ?
H20A C20 H20B 107.4 . . ?
C21 C20 C17 115.6(5) . . ?
C21 C20 H20A 108.4 . . ?
C21 C20 H20B 108.4 . . ?
C20 C21 H21A 109.5 . . ?
C20 C21 H21B 109.5 . . ?
C20 C21 H21C 109.5 . . ?
H21A C21 H21B 109.5 . . ?
H21A C21 H21C 109.5 . . ?
H21B C21 H21C 109.5 . . ?
C23 C22 N2 118.0(4) . . ?
C27 C22 N2 121.2(4) . . ?
C27 C22 C23 120.8(4) . . ?
C22 C23 C24 118.2(5) . . ?
C22 C23 C28 121.7(4) . . ?
C24 C23 C28 119.1(5) . . ?
C23 C24 H24 119.4 . . ?
C25 C24 C23 121.3(5) . . ?
C25 C24 H24 119.4 . . ?
C24 C25 H25 120.1 . . ?
C26 C25 C24 119.7(4) . . ?
C26 C25 H25 120.1 . . ?
C25 C26 H26 119.1 . . ?
C25 C26 C27 121.8(4) . . ?
C27 C26 H26 119.1 . . ?
C22 C27 C26 118.0(4) . . ?
C22 C27 C33 122.5(4) . . ?
C26 C27 C33 119.3(4) . . ?
C23 C28 H28 106.0 . . ?
C29 C28 C23 114.8(5) . . ?
C29 C28 H28 106.0 . . ?
C31 C28 C23 107.8(8) . . ?
C31 C28 H28 106.0 . . ?
C31 C28 C29 115.5(6) . . ?
C28 C29 H29A 107.6 . . ?
C28 C29 H29B 107.6 . . ?
H29A C29 H29B 107.0 . . ?
C30 C29 C28 118.9(6) . . ?
C30 C29 H29A 107.6 . . ?
C30 C29 H29B 107.6 . . ?
C29 C30 H30A 109.5 . . ?
C29 C30 H30B 109.5 . . ?
C29 C30 H30C 109.5 . . ?
H30A C30 H30B 109.5 . . ?
H30A C30 H30C 109.5 . . ?
H30B C30 H30C 109.5 . . ?
C28 C31 H31A 107.8 . . ?
C28 C31 H31B 107.8 . . ?
C28 C31 C32 118.1(9) . . ?
H31A C31 H31B 107.1 . . ?
C32 C31 H31A 107.8 . . ?
C32 C31 H31B 107.8 . . ?
C31 C32 H32A 109.5 . . ?
C31 C32 H32B 109.5 . . ?
C31 C32 H32C 109.5 . . ?
H32A C32 H32B 109.5 . . ?
H32A C32 H32C 109.5 . . ?
H32B C32 H32C 109.5 . . ?
C27 C33 H33 103.7 . . ?
C27 C33 C36 113.0(5) . . ?
C34 C33 C27 115.9(6) . . ?
C34 C33 H33 103.7 . . ?
C34 C33 C36 114.9(6) . . ?
C36 C33 H33 103.7 . . ?
C33 C34 H34A 108.2 . . ?
C33 C34 H34B 108.2 . . ?
H34A C34 H34B 107.3 . . ?
C35 C34 C33 116.5(8) . . ?
C35 C34 H34A 108.2 . . ?
C35 C34 H34B 108.2 . . ?
C34 C35 H35A 109.5 . . ?
C34 C35 H35B 109.5 . . ?
C34 C35 H35C 109.5 . . ?
H35A C35 H35B 109.5 . . ?
H35A C35 H35C 109.5 . . ?
H35B C35 H35C 109.5 . . ?
C33 C36 H36A 108.7 . . ?
C33 C36 H36B 108.7 . . ?
H36A C36 H36B 107.6 . . ?
C37 C36 C33 114.4(6) . . ?
C37 C36 H36A 108.7 . . ?
C37 C36 H36B 108.7 . . ?
C36 C37 H37A 109.5 . . ?
C36 C37 H37B 109.5 . . ?
C36 C37 H37C 109.5 . . ?
H37A C37 H37B 109.5 . . ?
H37A C37 H37C 109.5 . . ?
H37B C37 H37C 109.5 . . ?
O1 C38 H38A 110.9 . . ?
O1 C38 H38B 110.9 . . ?
O1 C38 C39 104.4(6) . . ?
H38A C38 H38B 108.9 . . ?
C39 C38 H38A 110.9 . . ?
C39 C38 H38B 110.9 . . ?
C38 C39 H39A 109.6 . . ?
C38 C39 H39B 109.6 . . ?
H39A C39 H39B 108.1 . . ?
C40 C39 C38 110.1(6) . . ?
C40 C39 H39A 109.6 . . ?
C40 C39 H39B 109.6 . . ?
C39 C40 H40A 109.6 . . ?
C39 C40 H40B 109.6 . . ?
C39 C40 C41 110.3(6) . . ?
H40A C40 H40B 108.1 . . ?
C41 C40 H40A 109.6 . . ?
C41 C40 H40B 109.6 . . ?
O1 C41 H41A 110.7 . . ?
O1 C41 H41B 110.7 . . ?
C40 C41 O1 105.3(6) . . ?
C40 C41 H41A 110.7 . . ?
C40 C41 H41B 110.7 . . ?
H41A C41 H41B 108.8 . . ?

loop_
_geom_bond_atom_site_label_1
_geom_bond_atom_site_label_2
_geom_bond_distance
_geom_bond_site_symmetry_2
_geom_bond_publ_flag
Sm1 I1 3.0166(3) . ?
Sm1 I2 2.9896(3) . ?
Sm1 O1 2.441(3) . ?
Sm1 N1 2.309(3) . ?
Sm1 N2 2.313(3) . ?
Sm1 C2 3.070(4) . ?
Sm1 C4 3.001(4) . ?
O1 C38 1.454(8) . ?
O1 C41 1.466(8) . ?
N1 C2 1.336(5) . ?
N1 C6 1.446(4) . ?
N2 C4 1.353(5) . ?
N2 C22 1.444(5) . ?
C1 H1A 0.9800 . ?
C1 H1B 0.9800 . ?
C1 H1C 0.9800 . ?
C1 C2 1.511(5) . ?
C2 C3 1.412(5) . ?
C3 H3 0.9500 . ?
C3 C4 1.394(5) . ?
C4 C5 1.511(5) . ?
C5 H5A 0.9800 . ?
C5 H5B 0.9800 . ?
C5 H5C 0.9800 . ?
C6 C7 1.414(5) . ?
C6 C11 1.403(5) . ?
C7 C8 1.390(5) . ?
C7 C12 1.523(5) . ?
C8 H8 0.9500 . ?
C8 C9 1.390(6) . ?
C9 H9 0.9500 . ?
C9 C10 1.366(6) . ?
C10 H10 0.9500 . ?
C10 C11 1.397(5) . ?
C11 C17 1.517(5) . ?
C12 H12 1.0000 . ?
C12 C13 1.542(5) . ?
C12 C15 1.534(6) . ?
C13 H13A 0.9900 . ?
C13 H13B 0.9900 . ?
C13 C14 1.519(7) . ?
C14 H14A 0.9800 . ?
C14 H14B 0.9800 . ?
C14 H14C 0.9800 . ?
C15 H15A 0.9900 . ?
C15 H15B 0.9900 . ?
C15 C16 1.523(6) . ?
C16 H16A 0.9800 . ?
C16 H16B 0.9800 . ?
C16 H16C 0.9800 . ?
C17 H17 1.0000 . ?
C17 C18 1.528(6) . ?
C17 C20 1.566(7) . ?
C18 H18A 0.9900 . ?
C18 H18B 0.9900 . ?
C18 C19 1.517(7) . ?
C19 H19A 0.9800 . ?
C19 H19B 0.9800 . ?
C19 H19C 0.9800 . ?
C20 H20A 0.9900 . ?
C20 H20B 0.9900 . ?
C20 C21 1.450(8) . ?
C21 H21A 0.9800 . ?
C21 H21B 0.9800 . ?
C21 H21C 0.9800 . ?
C22 C23 1.396(7) . ?
C22 C27 1.391(6) . ?
C23 C24 1.398(6) . ?
C23 C28 1.612(9) . ?
C24 H24 0.9500 . ?
C24 C25 1.366(8) . ?
C25 H25 0.9500 . ?
C25 C26 1.354(7) . ?
C26 H26 0.9500 . ?
C26 C27 1.401(6) . ?
C27 C33 1.493(7) . ?
C28 H28 1.0000 . ?
C28 C29 1.540(10) . ?
C28 C31 1.418(11) . ?
C29 H29A 0.9900 . ?
C29 H29B 0.9900 . ?
C29 C30 1.395(11) . ?
C30 H30A 0.9800 . ?
C30 H30B 0.9800 . ?
C30 H30C 0.9800 . ?
C31 H31A 0.9900 . ?
C31 H31B 0.9900 . ?
C31 C32 1.457(11) . ?
C32 H32A 0.9800 . ?
C32 H32B 0.9800 . ?
C32 H32C 0.9800 . ?
C33 H33 1.0000 . ?
C33 C34 1.368(11) . ?
C33 C36 1.569(9) . ?
C34 H34A 0.9900 . ?
C34 H34B 0.9900 . ?
C34 C35 1.361(10) . ?
C35 H35A 0.9800 . ?
C35 H35B 0.9800 . ?
C35 H35C 0.9800 . ?
C36 H36A 0.9900 . ?
C36 H36B 0.9900 . ?
C36 C37 1.465(7) . ?
C37 H37A 0.9800 . ?
C37 H37B 0.9800 . ?
C37 H37C 0.9800 . ?
C38 H38A 0.9900 . ?
C38 H38B 0.9900 . ?
C38 C39 1.493(9) . ?
C39 H39A 0.9900 . ?
C39 H39B 0.9900 . ?
C39 C40 1.352(10) . ?
C40 H40A 0.9900 . ?
C40 H40B 0.9900 . ?
C40 C41 1.457(8) . ?
C41 H41A 0.9900 . ?
C41 H41B 0.9900 . ?

loop_
_geom_torsion_atom_site_label_1
_geom_torsion_atom_site_label_2
_geom_torsion_atom_site_label_3
_geom_torsion_atom_site_label_4
_geom_torsion
_geom_torsion_site_symmetry_1
_geom_torsion_site_symmetry_2
_geom_torsion_site_symmetry_3
_geom_torsion_site_symmetry_4
_geom_torsion_publ_flag
Sm1 O1 C38 C39 -161.2(5) . . . . ?
Sm1 O1 C41 C40 163.5(5) . . . . ?
Sm1 N1 C2 C1 -160.1(3) . . . . ?
Sm1 N1 C2 C3 19.1(4) . . . . ?
Sm1 N1 C6 C7 85.3(4) . . . . ?
Sm1 N1 C6 C11 -92.4(4) . . . . ?
Sm1 N2 C4 C3 -35.7(5) . . . . ?
Sm1 N2 C4 C5 146.0(4) . . . . ?
Sm1 N2 C22 C23 118.3(4) . . . . ?
Sm1 N2 C22 C27 -61.8(5) . . . . ?
Sm1 C2 C3 C4 37.0(5) . . . . ?
O1 C38 C39 C40 -1.8(11) . . . . ?
N1 C2 C3 C4 23.6(7) . . . . ?
N1 C6 C7 C8 -179.3(3) . . . . ?
N1 C6 C7 C12 1.3(5) . . . . ?
N1 C6 C11 C10 179.3(3) . . . . ?
N1 C6 C11 C17 -1.8(5) . . . . ?
N2 C22 C23 C24 174.8(5) . . . . ?
N2 C22 C23 C28 -16.7(8) . . . . ?
N2 C22 C27 C26 -175.4(4) . . . . ?
N2 C22 C27 C33 -0.7(7) . . . . ?
C1 C2 C3 C4 -157.2(4) . . . . ?
C2 N1 C6 C7 -72.7(4) . . . . ?
C2 N1 C6 C11 109.6(4) . . . . ?
C2 C3 C4 Sm1 -37.7(5) . . . . ?
C2 C3 C4 N2 -12.0(7) . . . . ?
C2 C3 C4 C5 166.4(5) . . . . ?
C4 N2 C22 C23 -87.4(5) . . . . ?
C4 N2 C22 C27 92.5(5) . . . . ?
C6 N1 C2 Sm1 160.6(4) . . . . ?
C6 N1 C2 C1 0.5(5) . . . . ?
C6 N1 C2 C3 179.6(3) . . . . ?
C6 C7 C8 C9 0.9(6) . . . . ?
C6 C7 C12 C13 -105.3(4) . . . . ?
C6 C7 C12 C15 127.2(4) . . . . ?
C6 C11 C17 C18 129.1(4) . . . . ?
C6 C11 C17 C20 -111.7(4) . . . . ?
C7 C6 C11 C10 1.6(5) . . . . ?
C7 C6 C11 C17 -179.5(3) . . . . ?
C7 C8 C9 C10 -0.1(6) . . . . ?
C7 C12 C13 C14 -72.1(5) . . . . ?
C7 C12 C15 C16 -167.4(4) . . . . ?
C8 C7 C12 C13 75.4(4) . . . . ?
C8 C7 C12 C15 -52.2(5) . . . . ?
C8 C9 C10 C11 0.0(6) . . . . ?
C9 C10 C11 C6 -0.8(6) . . . . ?
C9 C10 C11 C17 -179.7(4) . . . . ?
C10 C11 C17 C18 -52.1(5) . . . . ?
C10 C11 C17 C20 67.1(5) . . . . ?
C11 C6 C7 C8 -1.7(5) . . . . ?
C11 C6 C7 C12 178.9(3) . . . . ?
C11 C17 C18 C19 -175.4(5) . . . . ?
C11 C17 C20 C21 60.5(6) . . . . ?
C12 C7 C8 C9 -179.7(4) . . . . ?
C13 C12 C15 C16 64.7(5) . . . . ?
C15 C12 C13 C14 55.2(6) . . . . ?
C18 C17 C20 C21 -178.5(5) . . . . ?
C20 C17 C18 C19 64.1(6) . . . . ?
C22 N2 C4 Sm1 -160.3(4) . . . . ?
C22 N2 C4 C3 164.0(4) . . . . ?
C22 N2 C4 C5 -14.4(6) . . . . ?
C22 C23 C24 C25 2.1(10) . . . . ?
C22 C23 C28 C29 -141.7(6) . . . . ?
C22 C23 C28 C31 88.0(7) . . . . ?
C22 C27 C33 C34 91.4(7) . . . . ?
C22 C27 C33 C36 -133.0(5) . . . . ?
C23 C22 C27 C26 4.5(7) . . . . ?
C23 C22 C27 C33 179.2(6) . . . . ?
C23 C24 C25 C26 1.4(9) . . . . ?
C23 C28 C29 C30 57.2(9) . . . . ?
C23 C28 C31 C32 63.5(10) . . . . ?
C24 C23 C28 C29 26.7(9) . . . . ?
C24 C23 C28 C31 -103.6(7) . . . . ?
C24 C25 C26 C27 -2.1(8) . . . . ?
C25 C26 C27 C22 -0.9(7) . . . . ?
C25 C26 C27 C33 -175.8(5) . . . . ?
C26 C27 C33 C34 -93.9(7) . . . . ?
C26 C27 C33 C36 41.7(8) . . . . ?
C27 C22 C23 C24 -5.1(8) . . . . ?
C27 C22 C23 C28 163.4(5) . . . . ?
C27 C33 C34 C35 62.0(9) . . . . ?
C27 C33 C36 C37 168.1(7) . . . . ?
C28 C23 C24 C25 -166.7(6) . . . . ?
C29 C28 C31 C32 -66.4(12) . . . . ?
C31 C28 C29 C30 -176.4(8) . . . . ?
C34 C33 C36 C37 -55.8(9) . . . . ?
C36 C33 C34 C35 -72.7(9) . . . . ?
C38 O1 C41 C40 8.3(9) . . . . ?
C38 C39 C40 C41 7.2(12) . . . . ?
C39 C40 C41 O1 -9.6(11) . . . . ?
C41 O1 C38 C39 -4.3(9) . . . . ?
